data_4504455
loop_
_publ_author_name
'Rajput, Lalit'
'Singha, Subhankar'
'Biradha, Kumar'

_publ_section_title
;
 Comparative Structural Studies on Homologues of Amides and Reverse
 Amides: Unprecedented 4-fold Interpenetrated Quartz Network, New
 \b-Sheet, and Two-Dimensional Layers
;
_journal_issue 12
_journal_name_full 'Crystal Growth &amp; Design'
_journal_page_first 2788
_journal_paper_doi 10.1021/cg0706417
_journal_volume 7
_journal_year 2007
_chemical_formula_sum 'C20 H26 N4 O2'
_chemical_formula_weight 354.45
_chemical_name_systematic
; 
 ? 
;
_space_group_IT_number 2
_symmetry_cell_setting triclinic
_symmetry_space_group_name_Hall '-P 1'
_symmetry_space_group_name_H-M 'P -1'
_atom_sites_solution_hydrogens geom
_atom_sites_solution_primary direct
_atom_sites_solution_secondary difmap
_audit_creation_method SHELXL-97
_cell_angle_alpha 93.71(3)
_cell_angle_beta 95.14(3)
_cell_angle_gamma 105.71(3)
_cell_formula_units_Z 2
_cell_length_a 4.8241(10)
_cell_length_b 8.2326(16)
_cell_length_c 24.212(5)
_cell_measurement_reflns_used 25
_cell_measurement_temperature 293(2)
_cell_measurement_theta_max 12
_cell_measurement_theta_min 8
_cell_volume 918.0(4)
_computing_cell_refinement CAD4
_computing_data_collection CAD4
_computing_data_reduction CAD4
_computing_structure_refinement 'SHELXL-97 (Sheldrick, 1997)'
_computing_structure_solution 'SHELXS-97 (Sheldrick, 1990)'
_diffrn_ambient_temperature 293(2)
_diffrn_measured_fraction_theta_full 0.999
_diffrn_measured_fraction_theta_max 0.999
_diffrn_measurement_device_type CAD4
_diffrn_measurement_method \w-scan
_diffrn_radiation_monochromator graphite
_diffrn_radiation_source 'fine-focus sealed tube'
_diffrn_radiation_type MoK\a
_diffrn_radiation_wavelength 0.71073
_diffrn_reflns_av_R_equivalents 0.0297
_diffrn_reflns_av_sigmaI/netI 0.0739
_diffrn_reflns_limit_h_max 5
_diffrn_reflns_limit_h_min 0
_diffrn_reflns_limit_k_max 9
_diffrn_reflns_limit_k_min -9
_diffrn_reflns_limit_l_max 28
_diffrn_reflns_limit_l_min -28
_diffrn_reflns_number 3636
_diffrn_reflns_theta_full 24.98
_diffrn_reflns_theta_max 24.98
_diffrn_reflns_theta_min 1.70
_diffrn_standards_decay_% 0
_diffrn_standards_interval_time 60
_diffrn_standards_number 3
_exptl_absorpt_coefficient_mu 0.085
_exptl_absorpt_correction_type none
_exptl_crystal_colour colorless
_exptl_crystal_density_diffrn 1.282
_exptl_crystal_density_meas ?
_exptl_crystal_density_method 'not measured'
_exptl_crystal_description needle
_exptl_crystal_F_000 380
_exptl_crystal_size_max 0.17
_exptl_crystal_size_mid 0.11
_exptl_crystal_size_min 0.10
_refine_diff_density_max 0.193
_refine_diff_density_min -0.243
_refine_diff_density_rms 0.046
_refine_ls_extinction_method none
_refine_ls_goodness_of_fit_ref 1.128
_refine_ls_hydrogen_treatment constr
_refine_ls_matrix_type full
_refine_ls_number_parameters 289
_refine_ls_number_reflns 3214
_refine_ls_number_restraints 0
_refine_ls_restrained_S_all 1.128
_refine_ls_R_factor_all 0.1536
_refine_ls_R_factor_gt 0.0623
_refine_ls_shift/su_max 0.005
_refine_ls_shift/su_mean 0.001
_refine_ls_structure_factor_coef Fsqd
_refine_ls_weighting_details 'calc w=1/[\s^2^(Fo^2^)+(0.0977P)^2^+0.0000P] where P=(Fo^2^+2Fc^2^)/3'
_refine_ls_weighting_scheme calc
_refine_ls_wR_factor_gt 0.1755
_refine_ls_wR_factor_ref 0.2067
_reflns_number_gt 1712
_reflns_number_total 3214
_reflns_threshold_expression >2sigma(I)
_cod_data_source_file cg0706417-file002.cif
_cod_data_source_block 4d
_cod_depositor_comments
;
The following automatic conversions were performed:

'_symmetry_cell_setting' value 'Triclinic' changed to 'triclinic'
according to /home/saulius/struct/CIF-dictionaries/cif_core.dic
dictionary named 'cif_core.dic' version 2.4.1 from 2010-06-29.

Automatic conversion script
Id: cif_fix_values 1715 2011-07-08 13:25:40Z adriana 

The following automatic conversions were performed:

'_exptl_crystal_density_meas' value 'not measured' was changed to '?'
- the value is perceived as not measured.

Automatic conversion script
Id: cif_fix_values 3008 2015-01-20 13:52:24Z robertas 
;
_cod_original_cell_volume 917.9(3)
_cod_original_sg_symbol_H-M P-1
_cod_database_code 4504455

loop_
_symmetry_equiv_pos_as_xyz
'x, y, z'
'-x, -y, -z'

loop_
_atom_site_label
_atom_site_type_symbol
_atom_site_fract_x
_atom_site_fract_y
_atom_site_fract_z
_atom_site_U_iso_or_equiv
_atom_site_adp_type
_atom_site_occupancy
_atom_site_symmetry_multiplicity
_atom_site_calc_flag
_atom_site_refinement_flags
_atom_site_disorder_assembly
_atom_site_disorder_group
O29 O 0.3056(6) 0.2113(3) 0.26555(10) 0.0613(8) Uani 1 1 d . . .
O20 O 0.2849(7) -0.5676(4) -0.16945(10) 0.0778(10) Uani 1 1 d . . .
C20 C 0.1142(8) -0.4866(4) -0.17803(15) 0.0466(9) Uani 1 1 d . . .
C21 C 0.0302(8) -0.3820(4) -0.13275(14) 0.0489(10) Uani 1 1 d . . .
H21A H -0.1686 -0.4355 -0.1266 0.059 Uiso 1 1 calc . . .
H21B H 0.0384 -0.2712 -0.1451 0.059 Uiso 1 1 calc . . .
C22 C 0.2209(8) -0.3598(4) -0.07837(14) 0.0467(9) Uani 1 1 d . . .
H22A H 0.4178 -0.3001 -0.0840 0.056 Uiso 1 1 calc . . .
H22B H 0.2220 -0.4707 -0.0672 0.056 Uiso 1 1 calc . . .
C23 C 0.1256(8) -0.2633(4) -0.03185(13) 0.0468(9) Uani 1 1 d . . .
H23A H 0.1183 -0.1540 -0.0437 0.056 Uiso 1 1 calc . . .
H23B H -0.0692 -0.3249 -0.0256 0.056 Uiso 1 1 calc . . .
C24 C 0.3187(8) -0.2348(4) 0.02252(14) 0.0466(10) Uani 1 1 d . . .
H24A H 0.5140 -0.1743 0.0162 0.056 Uiso 1 1 calc . . .
H24B H 0.3242 -0.3441 0.0346 0.056 Uiso 1 1 calc . . .
C25 C 0.2242(8) -0.1364(4) 0.06877(13) 0.0466(9) Uani 1 1 d . . .
H25A H 0.2184 -0.0272 0.0566 0.056 Uiso 1 1 calc . . .
H25B H 0.0290 -0.1970 0.0751 0.056 Uiso 1 1 calc . . .
C26 C 0.4166(8) -0.1077(4) 0.12295(14) 0.0464(9) Uani 1 1 d . . .
H26A H 0.6125 -0.0491 0.1164 0.056 Uiso 1 1 calc . . .
H26B H 0.4195 -0.2170 0.1354 0.056 Uiso 1 1 calc . . .
C27 C 0.3275(8) -0.0069(4) 0.16904(14) 0.0461(9) Uani 1 1 d . . .
H27A H 0.3411 0.1063 0.1583 0.055 Uiso 1 1 calc . . .
H27B H 0.1267 -0.0601 0.1739 0.055 Uiso 1 1 calc . . .
C28 C 0.5115(8) 0.0061(4) 0.22352(13) 0.0493(10) Uani 1 1 d . . .
H28A H 0.4930 -0.1077 0.2341 0.059 Uiso 1 1 calc . . .
H28B H 0.7123 0.0546 0.2176 0.059 Uiso 1 1 calc . . .
C29 C 0.4450(8) 0.1089(4) 0.27158(13) 0.0430(9) Uani 1 1 d . . .
N12 N -0.0187(6) -0.4847(4) -0.22964(11) 0.0501(8) Uani 1 1 d . . .
H12 H -0.1336 -0.4212 -0.2324 0.060 Uiso 1 1 calc R . .
N32 N 0.5535(6) 0.0766(3) 0.32178(10) 0.0408(8) Uani 1 1 d . . .
H32 H 0.6462 0.0009 0.3216 0.049 Uiso 1 1 calc R . .
C31 C 0.5319(7) 0.1528(4) 0.37406(13) 0.0372(8) Uani 1 1 d . . .
C36 C 0.5089(10) 0.2955(5) 0.47672(16) 0.0618(12) Uani 1 1 d . . .
H36 H 0.5056 0.3433 0.5124 0.074 Uiso 1 1 calc R A 1
N31 N 0.5250(14) 0.3991(7) 0.4286(2) 0.0475(15) Uani 0.50 1 d P B 1
C32 C 0.5122(16) 0.0622(9) 0.4170(3) 0.0435(17) Uani 0.50 1 d P B 1
H32A H 0.5069 -0.0517 0.4128 0.052 Uiso 0.50 1 calc PR B 1
C33 C 0.5425(16) 0.3213(9) 0.3801(3) 0.0422(17) Uani 0.50 1 d P B 1
H33 H 0.5627 0.3827 0.3490 0.051 Uiso 0.50 1 calc PR B 1
C34 C 0.500(2) 0.1401(10) 0.4681(3) 0.051(2) Uani 0.50 1 d P B 1
H34 H 0.4833 0.0752 0.4984 0.062 Uiso 0.50 1 calc PR B 1
N31A N 0.7535(16) 0.2310(8) 0.4714(2) 0.0503(16) Uani 0.50 1 d P B 2
C32A C 0.7514(18) 0.1662(9) 0.4194(3) 0.0441(18) Uani 0.50 1 d P B 2
H32B H 0.9076 0.1257 0.4119 0.053 Uiso 0.50 1 calc PR B 2
C33A C 0.3002(17) 0.2105(9) 0.3886(3) 0.0469(18) Uani 0.50 1 d P B 2
H33A H 0.1442 0.2028 0.3621 0.056 Uiso 0.50 1 calc PR B 2
C34A C 0.3006(18) 0.2795(9) 0.4424(3) 0.0488(19) Uani 0.50 1 d P B 2
H34A H 0.1417 0.3137 0.4522 0.059 Uiso 0.50 1 calc PR B 2
N11 N 0.1562(7) -0.7937(4) -0.32790(13) 0.0586(10) Uani 1 1 d . D .
C11 C 0.0104(8) -0.5748(4) -0.27905(13) 0.0429(9) Uani 1 1 d . . .
C12 C 0.1297(10) -0.7056(5) -0.28142(15) 0.0675(13) Uani 1 1 d . D .
H12A H 0.1992 -0.7368 -0.2478 0.081 Uiso 1 1 calc R . .
C13 C 0.0621(9) -0.7502(5) -0.37430(16) 0.0593(11) Uani 1 1 d . . .
H13 H 0.0161 -0.8296 -0.4052 0.071 Uiso 1 1 calc R C 3
C14 C 0.0247(19) -0.5879(11) -0.3808(3) 0.046(2) Uani 0.50 1 d P D 3
H14 H 0.0204 -0.5432 -0.4151 0.056 Uiso 0.50 1 calc PR D 3
C15 C -0.0048(18) -0.5020(11) -0.3322(3) 0.044(2) Uani 0.50 1 d P D 3
H15 H -0.0350 -0.3953 -0.3331 0.053 Uiso 0.50 1 calc PR D 3
C14A C -0.153(2) -0.6604(11) -0.3719(3) 0.050(2) Uani 0.50 1 d P D 4
H14A H -0.2801 -0.6638 -0.4034 0.060 Uiso 0.50 1 calc PR D 4
C15A C -0.1732(19) -0.5688(11) -0.3235(3) 0.044(2) Uani 0.50 1 d P D 4
H15A H -0.3069 -0.5063 -0.3217 0.053 Uiso 0.50 1 calc PR D 4

loop_
_atom_site_aniso_label
_atom_site_aniso_U_11
_atom_site_aniso_U_22
_atom_site_aniso_U_33
_atom_site_aniso_U_23
_atom_site_aniso_U_13
_atom_site_aniso_U_12
O29 0.085(2) 0.0682(18) 0.0453(15) -0.0041(12) -0.0065(14) 0.0532(17)
O20 0.096(2) 0.101(2) 0.0555(17) -0.0164(15) -0.0197(16) 0.075(2)
C20 0.045(2) 0.047(2) 0.050(2) -0.0024(17) -0.0042(18) 0.0217(19)
C21 0.054(2) 0.054(2) 0.043(2) -0.0061(17) -0.0036(18) 0.028(2)
C22 0.050(2) 0.051(2) 0.041(2) -0.0006(16) -0.0010(17) 0.0200(19)
C23 0.052(2) 0.052(2) 0.040(2) -0.0019(16) 0.0000(18) 0.024(2)
C24 0.050(2) 0.051(2) 0.042(2) -0.0013(17) 0.0003(18) 0.023(2)
C25 0.052(2) 0.050(2) 0.041(2) -0.0041(16) 0.0017(17) 0.0223(19)
C26 0.050(2) 0.048(2) 0.043(2) -0.0041(17) -0.0005(18) 0.0205(19)
C27 0.052(2) 0.052(2) 0.040(2) -0.0028(16) 0.0008(17) 0.027(2)
C28 0.059(3) 0.056(2) 0.040(2) -0.0045(17) 0.0002(18) 0.032(2)
C29 0.046(2) 0.042(2) 0.042(2) -0.0040(16) -0.0043(17) 0.0167(19)
N12 0.058(2) 0.0593(19) 0.0428(17) -0.0095(15) -0.0067(15) 0.0395(17)
N32 0.0508(19) 0.0429(17) 0.0352(16) -0.0023(13) 0.0000(14) 0.0266(15)
C31 0.041(2) 0.0345(19) 0.0367(19) -0.0018(15) 0.0021(16) 0.0137(17)
C36 0.074(3) 0.060(3) 0.048(2) -0.018(2) 0.016(2) 0.015(2)
N31 0.062(4) 0.045(4) 0.036(3) -0.001(3) 0.002(3) 0.017(3)
C32 0.049(5) 0.040(4) 0.042(4) 0.003(3) -0.001(4) 0.015(4)
C33 0.051(5) 0.043(4) 0.031(4) -0.002(3) 0.001(3) 0.013(4)
C34 0.076(6) 0.051(5) 0.031(4) 0.003(3) 0.006(4) 0.024(5)
N31A 0.064(5) 0.051(4) 0.034(3) -0.003(3) 0.000(3) 0.016(4)
C32A 0.056(5) 0.046(4) 0.036(4) -0.001(3) 0.002(4) 0.026(4)
C33A 0.047(5) 0.047(4) 0.047(4) -0.005(3) -0.002(4) 0.019(4)
C34A 0.052(5) 0.051(5) 0.047(5) -0.007(4) 0.015(4) 0.019(4)
N11 0.083(3) 0.066(2) 0.0424(18) 0.0035(15) 0.0098(17) 0.047(2)
C11 0.046(2) 0.045(2) 0.040(2) -0.0015(16) -0.0060(17) 0.0216(19)
C12 0.105(4) 0.079(3) 0.043(2) 0.008(2) 0.011(2) 0.066(3)
C13 0.076(3) 0.051(2) 0.048(2) -0.0148(18) -0.013(2) 0.026(2)
C14 0.053(6) 0.043(5) 0.040(5) 0.006(4) 0.001(4) 0.008(4)
C15 0.045(5) 0.038(5) 0.048(5) -0.002(4) -0.007(4) 0.016(4)
C14A 0.058(6) 0.059(6) 0.033(5) 0.004(4) -0.008(4) 0.022(5)
C15A 0.048(6) 0.046(5) 0.042(5) -0.003(4) 0.000(4) 0.024(4)

loop_
_atom_type_symbol
_atom_type_description
_atom_type_scat_dispersion_real
_atom_type_scat_dispersion_imag
_atom_type_scat_source
C C 0.0033 0.0016 'International Tables Vol C Tables 4.2.6.8 and 6.1.1.4'
H H 0.0000 0.0000 'International Tables Vol C Tables 4.2.6.8 and 6.1.1.4'
N N 0.0061 0.0033 'International Tables Vol C Tables 4.2.6.8 and 6.1.1.4'
O O 0.0106 0.0060 'International Tables Vol C Tables 4.2.6.8 and 6.1.1.4'

loop_
_geom_angle_atom_site_label_1
_geom_angle_atom_site_label_2
_geom_angle_atom_site_label_3
_geom_angle
O20 C20 N12 122.1(3)
O20 C20 C21 122.9(3)
N12 C20 C21 115.0(3)
C20 C21 C22 113.5(3)
C21 C22 C23 113.5(3)
C24 C23 C22 114.5(3)
C23 C24 C25 114.2(3)
C26 C25 C24 114.3(3)
C25 C26 C27 114.7(3)
C28 C27 C26 112.7(3)
C29 C28 C27 116.6(3)
O29 C29 N32 123.5(3)
O29 C29 C28 122.9(3)
N32 C29 C28 113.6(3)
C20 N12 C11 127.2(3)
C29 N32 C31 127.2(3)
C32 C31 C33 121.2(5)
C32 C31 C33A 90.1(5)
C33 C31 C33A 56.9(4)
C32 C31 N32 119.0(4)
C33 C31 N32 119.8(4)
C33A C31 N32 125.8(4)
C32 C31 C32A 53.0(4)
C33 C31 C32A 94.4(4)
C33A C31 C32A 113.9(5)
N32 C31 C32A 120.2(4)
C34A C36 C34 92.1(6)
C34A C36 N31A 127.6(5)
C34 C36 N31A 54.4(4)
C34A C36 N31 58.2(4)
C34 C36 N31 118.7(5)
N31A C36 N31 100.3(4)
C33 N31 C36 115.9(5)
C31 C32 C34 118.2(6)
N31 C33 C31 122.0(6)
C36 C34 C32 123.9(7)
C32A N31A C36 111.2(6)
N31A C32A C31 126.3(6)
C31 C33A C34A 120.4(6)
C36 C34A C33A 120.1(7)
C13 N11 C12 117.3(3)
C15A C11 C12 115.8(4)
C15A C11 N12 115.7(4)
C12 C11 N12 124.7(3)
C15A C11 C15 37.2(4)
C12 C11 C15 112.4(4)
N12 C11 C15 120.5(4)
N11 C12 C11 125.5(4)
N11 C13 C14 123.3(4)
N11 C13 C14A 116.2(4)
C14 C13 C14A 39.2(4)
C15 C14 C13 114.1(7)
C14 C15 C11 121.3(7)
C15A C14A C13 120.9(7)
C11 C15A C14A 116.3(7)

loop_
_geom_bond_atom_site_label_1
_geom_bond_atom_site_label_2
_geom_bond_distance
O29 C29 1.220(4)
O20 C20 1.204(4)
C20 N12 1.356(4)
C20 C21 1.502(5)
C21 C22 1.508(4)
C22 C23 1.512(5)
C23 C24 1.509(4)
C24 C25 1.514(4)
C25 C26 1.504(5)
C26 C27 1.509(4)
C27 C28 1.503(4)
C28 C29 1.503(4)
C29 N32 1.351(4)
N12 C11 1.405(4)
N32 C31 1.401(4)
C31 C32 1.313(7)
C31 C33 1.372(7)
C31 C33A 1.391(7)
C31 C32A 1.433(8)
C36 C34A 1.218(8)
C36 C34 1.271(8)
C36 N31A 1.431(7)
C36 N31 1.483(7)
N31 C33 1.323(8)
C32 C34 1.371(9)
N31A C32A 1.332(8)
C33A C34A 1.386(9)
N11 C13 1.283(4)
N11 C12 1.334(4)
C11 C15A 1.343(9)
C11 C12 1.352(5)
C11 C15 1.458(9)
C13 C14 1.413(9)
C13 C14A 1.429(9)
C14 C15 1.373(12)
C14A C15A 1.377(11)
